data_7130436
loop_
_publ_author_name
'Kamada, Kenji'
'Jung, Jieun'
'Kametani, Yohei'
'Wakabayashi, Taku'
'Shiota, Yoshihito'
'Yoshizawa, Kazunari'
'Bae, Seong Hee'
'Muraki, Manami'
'Naruto, Masayuki'
'Sekizawa, Keita'
'Sato, Shunsuke'
'Morikawa, Takeshi'
'Saito, Susumu'

_publ_section_title
;
 Importance of steric bulkiness of iridium photocatalysts with PNNP
 tetradentate ligands for CO2 reduction
;
_journal_name_full 'Chemical Communications'
_journal_paper_doi 10.1039/D2CC01701F
_journal_year 2022
_chemical_formula_moiety 'C24 H39 Cl Ir N2 P2, C24 H20 B, C H2 Cl2'
_chemical_formula_sum 'C49 H61 B Cl3 Ir N2 P2'
_chemical_formula_weight 1049.32
_space_group_crystal_system triclinic
_space_group_IT_number 2
_space_group_name_Hall '-P 1'
_space_group_name_H-M_alt 'P -1'
_atom_sites_solution_hydrogens mixed
_atom_sites_solution_primary dual
_audit_creation_date 2022-05-14
_audit_creation_method
;
Olex2 1.3
(compiled 2020.07.31 svn.rc2a77460 for OlexSys, GUI svn.r6145)
;
_audit_update_record
;
2022-06-01 deposited with the CCDC.	2022-07-27 downloaded from the CCDC.
;
_cell_angle_alpha 81.1450(10)
_cell_angle_beta 79.3760(10)
_cell_angle_gamma 76.0240(10)
_cell_formula_units_Z 2
_cell_length_a 12.7305(2)
_cell_length_b 13.2336(2)
_cell_length_c 14.6639(2)
_cell_measurement_reflns_used 30644
_cell_measurement_temperature 123.15
_cell_measurement_theta_max 31.4430
_cell_measurement_theta_min 2.8350
_cell_volume 2340.65(6)
_computing_cell_refinement 'CrysAlisPro 1.171.40.67a (Rigaku OD, 2019)'
_computing_data_collection 'CrysAlisPro 1.171.40.67a (Rigaku OD, 2019)'
_computing_data_reduction 'CrysAlisPro 1.171.40.67a (Rigaku OD, 2019)'
_computing_molecular_graphics 'Olex2 1.3 (Dolomanov et al., 2009)'
_computing_publication_material 'Olex2 1.3 (Dolomanov et al., 2009)'
_computing_structure_refinement 'SHELXL 2018/3 (Sheldrick, 2015)'
_computing_structure_solution 'SHELXT 2018/2 (Sheldrick, 2018)'
_diffrn_ambient_temperature 123.15
_diffrn_detector 'Rigaku HyPix-6000 area detector'
_diffrn_detector_area_resol_mean 10.0
_diffrn_detector_type 'HPC area detector'
_diffrn_measured_fraction_theta_full 0.998
_diffrn_measured_fraction_theta_max 0.852
_diffrn_measurement_details
;
List of Runs (angles in degrees, time in seconds):

  # Type    Start    End  Width  t~exp~   \w     \q     \k     \f   Frames
#--------------------------------------------------------------------------
  1  \w    -70.00 -29.00   0.50    2.12    --    1.30  45.00 150.00   82
  2  \w    -20.00   9.00   0.50    2.12    --    1.30  45.00 150.00   58
  3  \w     13.00  89.00   0.50    2.12    --    1.30  45.00 150.00  152
  4  \w    -62.00  90.00   0.50    2.12    --    1.30  45.00  30.00  304
  5  \w     46.00  78.00   0.50    2.12    --    1.30  45.00  90.00   64
  6  \w    -80.00 -34.00   0.50    2.12    --    1.30  45.00  60.00   92
  7  \w    -36.00  -9.00   0.50    2.12    --    1.30  45.00   0.00   54
  8  \w      9.00  44.00   0.50    2.12    --    1.30  45.00   0.00   70
  9  \w     -6.00  21.00   0.50    2.12    --    1.30  45.00 120.00   54
 10  \w    -85.00  52.00   0.50    2.12    --    2.70  45.00  90.00  274
;
_diffrn_measurement_device 'fixed Chi diffractometer'
_diffrn_measurement_device_type 'Rigaku XtaLAB'
_diffrn_measurement_method '\w scans'
_diffrn_orient_matrix_type 'CrysAlisPro convention (1999,Acta A55,543-557)'
_diffrn_orient_matrix_UB_11 0.0426402000
_diffrn_orient_matrix_UB_12 -0.0413804000
_diffrn_orient_matrix_UB_13 -0.0166858000
_diffrn_orient_matrix_UB_21 -0.0230447000
_diffrn_orient_matrix_UB_22 0.0053103000
_diffrn_orient_matrix_UB_23 -0.0414511000
_diffrn_orient_matrix_UB_31 0.0320460000
_diffrn_orient_matrix_UB_32 0.0367545000
_diffrn_orient_matrix_UB_33 -0.0213943000
_diffrn_radiation_monochromator 'multi-layer mirror optics'
_diffrn_radiation_probe x-ray
_diffrn_radiation_type 'Mo K\a'
_diffrn_radiation_wavelength 0.71073
_diffrn_reflns_av_R_equivalents 0.0346
_diffrn_reflns_av_unetI/netI 0.0279
_diffrn_reflns_Laue_measured_fraction_full 0.998
_diffrn_reflns_Laue_measured_fraction_max 0.852
_diffrn_reflns_limit_h_max 18
_diffrn_reflns_limit_h_min -18
_diffrn_reflns_limit_k_max 19
_diffrn_reflns_limit_k_min -18
_diffrn_reflns_limit_l_max 21
_diffrn_reflns_limit_l_min -21
_diffrn_reflns_number 62197
_diffrn_reflns_point_group_measured_fraction_full 0.998
_diffrn_reflns_point_group_measured_fraction_max 0.852
_diffrn_reflns_theta_full 25.242
_diffrn_reflns_theta_max 31.791
_diffrn_reflns_theta_min 2.550
_diffrn_source 'rotating anode X-ray generator'
_diffrn_source_type micromax007
_exptl_absorpt_coefficient_mu 3.127
_exptl_absorpt_correction_T_max 1.00000
_exptl_absorpt_correction_T_min 0.86835
_exptl_absorpt_correction_type multi-scan
_exptl_absorpt_process_details
;
CrysAlisPro 1.171.40.67a (Rigaku Oxford Diffraction, 2019)
Empirical absorption correction using spherical harmonics,
 implemented in SCALE3 ABSPACK scaling algorithm.
;
_exptl_crystal_colour 'fluorescent light yellow'
_exptl_crystal_density_diffrn 1.489
_exptl_crystal_description block
_exptl_crystal_F_000 1064
_exptl_crystal_size_max 0.247
_exptl_crystal_size_mid 0.14
_exptl_crystal_size_min 0.127
_refine_diff_density_max 1.872
_refine_diff_density_min -1.090
_refine_diff_density_rms 0.095
_refine_ls_extinction_method none
_refine_ls_goodness_of_fit_ref 1.040
_refine_ls_hydrogen_treatment mixed
_refine_ls_matrix_type full
_refine_ls_number_parameters 535
_refine_ls_number_reflns 13598
_refine_ls_number_restraints 0
_refine_ls_restrained_S_all 1.040
_refine_ls_R_factor_all 0.0285
_refine_ls_R_factor_gt 0.0243
_refine_ls_shift/su_max 0.001
_refine_ls_shift/su_mean 0.000
_refine_ls_structure_factor_coef Fsqd
_refine_ls_weighting_details 'w=1/[\s^2^(Fo^2^)+(0.0320P)^2^+0.9060P] where P=(Fo^2^+2Fc^2^)/3'
_refine_ls_weighting_scheme calc
_refine_ls_wR_factor_gt 0.0553
_refine_ls_wR_factor_ref 0.0564
_reflns_Friedel_coverage 0.000
_reflns_number_gt 12512
_reflns_number_total 13598
_reflns_threshold_expression 'I > 2\s(I)'
_cod_data_source_file d2cc01701f2.cif
_cod_data_source_block irpip2
_cod_database_code 7130436
_shelx_shelxl_version_number 2018/3
_chemical_oxdiff_formula C56H59IrBClN2P2
_shelx_space_group_comment
;
The symmetry employed for this shelxl refinement is uniquely defined
by the following loop, which should always be used as a source of
symmetry information in preference to the above space-group names.
They are only intended as comments.
;
_reflns_odcompleteness_completeness 99.86
_reflns_odcompleteness_iscentric 1
_reflns_odcompleteness_theta 27.42
_olex2_refinement_description
;
1. Fixed Uiso
 At 1.2 times of:
  All C(H) groups, All C(H,H) groups
 At 1.5 times of:
  All C(H,H,H) groups
2.a Ternary CH refined with riding coordinates:
 C7(H7), C22(H22), C10(H10), C19(H19)
2.b Secondary CH2 refined with riding coordinates:
 C18(H18A,H18B), C6(H6A,H6B), C49(H49A,H49B)
2.c Aromatic/amide H refined with riding coordinates:
 C2(H2), C3(H3), C4(H4), C14(H14), C15(H15), C36(H36), C16(H16), C45(H45),
 C41(H41), C40(H40), C44(H44), C48(H48), C32(H32), C26(H26), C30(H30), C47(H47),
  C46(H46), C33(H33), C42(H42), C38(H38), C39(H39), C35(H35), C27(H27),
 C29(H29), C34(H34), C28(H28)
2.d Idealised Me refined as rotating group:
 C9(H9A,H9B,H9C), C8(H8A,H8B,H8C), C11(H11A,H11B,H11C), C24(H24A,H24B,H24C),
 C23(H23A,H23B,H23C), C12(H12A,H12B,H12C), C21(H21A,H21B,H21C), C20(H20A,H20B,
 H20C)
;
_olex2_submission_special_instructions 'No special instructions were received'
_oxdiff_exptl_absorpt_empirical_details
;
Empirical correction (ABSPACK) includes:
- Absorption correction using spherical harmonics
- Frame scaling
;
_oxdiff_exptl_absorpt_empirical_full_max 1.233
_oxdiff_exptl_absorpt_empirical_full_min 0.840

loop_
_space_group_symop_operation_xyz
'x, y, z'
'-x, -y, -z'

loop_
_atom_site_label
_atom_site_type_symbol
_atom_site_fract_x
_atom_site_fract_y
_atom_site_fract_z
_atom_site_U_iso_or_equiv
_atom_site_adp_type
_atom_site_occupancy
_atom_site_site_symmetry_order
_atom_site_calc_flag
_atom_site_refinement_flags_posn
_atom_site_refinement_flags_adp
_atom_site_refinement_flags_occupancy
_atom_site_disorder_assembly
_atom_site_disorder_group
Ir1 Ir 0.30423(2) 0.13339(2) 0.30191(2) 0.01520(3) Uani 1 1 d . . . . .
P1 P 0.33003(4) 0.28798(4) 0.21799(3) 0.01657(9) Uani 1 1 d . . . . .
Cl1 Cl 0.49479(4) 0.03914(4) 0.24527(3) 0.02322(9) Uani 1 1 d . . . . .
P2 P 0.21234(4) 0.04553(4) 0.23327(4) 0.01789(9) Uani 1 1 d . . . . .
Cl2 Cl -0.07468(6) 0.26662(7) 0.75789(6) 0.04955(17) Uani 1 1 d . . . . .
Cl3 Cl 0.09315(9) 0.18402(9) 0.60838(9) 0.0766(3) Uani 1 1 d . . . . .
N1 N 0.36892(13) 0.18098(13) 0.40240(11) 0.0170(3) Uani 1 1 d . . . . .
N2 N 0.30027(14) 0.00879(13) 0.40516(12) 0.0192(3) Uani 1 1 d . . . . .
C1 C 0.37204(16) 0.11605(15) 0.48397(14) 0.0189(4) Uani 1 1 d . . . . .
C13 C 0.33010(16) 0.02033(15) 0.48650(14) 0.0191(4) Uani 1 1 d . . . . .
C2 C 0.41358(17) 0.13954(16) 0.55702(14) 0.0219(4) Uani 1 1 d . . . . .
H2 H 0.414827 0.094505 0.614084 0.026 Uiso 1 1 calc R U . . .
C7 C 0.21587(17) 0.39911(16) 0.19377(14) 0.0218(4) Uani 1 1 d . . . . .
H7 H 0.247613 0.462673 0.174314 0.026 Uiso 1 1 calc R U . . .
C5 C 0.40546(16) 0.26997(15) 0.39051(13) 0.0181(4) Uani 1 1 d . . . . .
C17 C 0.26987(17) -0.07871(15) 0.39421(15) 0.0211(4) Uani 1 1 d . . . . .
C3 C 0.45333(18) 0.23015(16) 0.54518(14) 0.0225(4) Uani 1 1 d . . . . .
H3 H 0.483145 0.247359 0.594079 0.027 Uiso 1 1 calc R U . . .
C4 C 0.44951(17) 0.29583(16) 0.46159(14) 0.0206(4) Uani 1 1 d . . . . .
H4 H 0.476795 0.357958 0.453075 0.025 Uiso 1 1 calc R U . . .
C14 C 0.32157(18) -0.05420(16) 0.56327(15) 0.0234(4) Uani 1 1 d . . . . .
H14 H 0.340995 -0.045591 0.620673 0.028 Uiso 1 1 calc R U . . .
C18 C 0.25175(19) -0.08652(16) 0.29722(15) 0.0233(4) Uani 1 1 d . . . . .
H18A H 0.193215 -0.125165 0.301000 0.028 Uiso 1 1 calc R U . . .
H18B H 0.319750 -0.126152 0.262810 0.028 Uiso 1 1 calc R U . . .
C6 C 0.39544(18) 0.33859(16) 0.29954(14) 0.0223(4) Uani 1 1 d . . . . .
H6A H 0.469478 0.346317 0.268487 0.027 Uiso 1 1 calc R U . . .
H6B H 0.352002 0.409090 0.312652 0.027 Uiso 1 1 calc R U . . .
C22 C 0.23846(18) 0.02532(16) 0.10859(14) 0.0231(4) Uani 1 1 d . . . . .
H22 H 0.234608 0.096225 0.072270 0.028 Uiso 1 1 calc R U . . .
C15 C 0.28390(18) -0.14200(16) 0.55440(16) 0.0255(4) Uani 1 1 d . . . . .
H15 H 0.274576 -0.192785 0.606817 0.031 Uiso 1 1 calc R U . . .
C9 C 0.1635(2) 0.3845(2) 0.11249(16) 0.0312(5) Uani 1 1 d . . . . .
H9A H 0.217124 0.383683 0.055170 0.047 Uiso 1 1 calc R U . . .
H9B H 0.100145 0.442411 0.104454 0.047 Uiso 1 1 calc R U . . .
H9C H 0.139558 0.317971 0.125643 0.047 Uiso 1 1 calc R U . . .
C10 C 0.43416(17) 0.28386(16) 0.11236(14) 0.0208(4) Uani 1 1 d . . . . .
H10 H 0.504111 0.242806 0.133451 0.025 Uiso 1 1 calc R U . . .
C36 C 0.31763(17) 0.66919(16) 0.76418(15) 0.0229(4) Uani 1 1 d . . . . .
H36 H 0.350878 0.666522 0.700785 0.027 Uiso 1 1 calc R U . . .
C16 C 0.26005(18) -0.15543(16) 0.46955(15) 0.0241(4) Uani 1 1 d . . . . .
H16 H 0.237084 -0.216663 0.462690 0.029 Uiso 1 1 calc R U . . .
C43 C 0.23004(15) 0.51232(15) 0.66297(13) 0.0175(3) Uani 1 1 d . . . . .
C8 C 0.1312(2) 0.42070(18) 0.28089(16) 0.0301(5) Uani 1 1 d . . . . .
H8A H 0.098324 0.359761 0.302411 0.045 Uiso 1 1 calc R U . . .
H8B H 0.073868 0.482243 0.265929 0.045 Uiso 1 1 calc R U . . .
H8C H 0.166906 0.433943 0.330231 0.045 Uiso 1 1 calc R U . . .
C45 C 0.11253(18) 0.63227(17) 0.55896(16) 0.0252(4) Uani 1 1 d . . . . .
H45 H 0.071298 0.700873 0.543291 0.030 Uiso 1 1 calc R U . . .
C41 C 0.59612(17) 0.41674(16) 0.61324(15) 0.0217(4) Uani 1 1 d . . . . .
H41 H 0.630973 0.423429 0.550175 0.026 Uiso 1 1 calc R U . . .
C11 C 0.45586(19) 0.39227(18) 0.07130(15) 0.0267(4) Uani 1 1 d . . . . .
H11A H 0.392860 0.433800 0.042755 0.040 Uiso 1 1 calc R U . . .
H11B H 0.521489 0.383917 0.023770 0.040 Uiso 1 1 calc R U . . .
H11C H 0.467063 0.428246 0.121174 0.040 Uiso 1 1 calc R U . . .
C40 C 0.65820(18) 0.37656(16) 0.68417(16) 0.0247(4) Uani 1 1 d . . . . .
H40 H 0.735666 0.355345 0.670329 0.030 Uiso 1 1 calc R U . . .
C19 C 0.06167(17) 0.07302(18) 0.26448(16) 0.0255(4) Uani 1 1 d . . . . .
H19 H 0.036245 0.016744 0.241961 0.031 Uiso 1 1 calc R U . . .
C44 C 0.16771(17) 0.61166(16) 0.63598(14) 0.0213(4) Uani 1 1 d . . . . .
H44 H 0.162833 0.667258 0.671607 0.026 Uiso 1 1 calc R U . . .
C37 C 0.42571(16) 0.43973(15) 0.72586(14) 0.0180(4) Uani 1 1 d . . . . .
C31 C 0.27764(16) 0.58177(16) 0.81176(14) 0.0201(4) Uani 1 1 d . . . . .
C48 C 0.23256(17) 0.43444(16) 0.60677(14) 0.0209(4) Uani 1 1 d . . . . .
H48 H 0.273234 0.365545 0.622278 0.025 Uiso 1 1 calc R U . . .
C24 C 0.3545(2) -0.03893(18) 0.08054(16) 0.0305(5) Uani 1 1 d . . . . .
H24A H 0.406384 -0.015253 0.109555 0.046 Uiso 1 1 calc R U . . .
H24B H 0.374341 -0.029316 0.012449 0.046 Uiso 1 1 calc R U . . .
H24C H 0.356890 -0.113287 0.101691 0.046 Uiso 1 1 calc R U . . .
C25 C 0.23849(17) 0.38544(17) 0.81738(14) 0.0214(4) Uani 1 1 d . . . . .
C32 C 0.23241(19) 0.59069(19) 0.90543(16) 0.0282(5) Uani 1 1 d . . . . .
H32 H 0.204485 0.534125 0.941370 0.034 Uiso 1 1 calc R U . . .
C26 C 0.12990(19) 0.4078(2) 0.86248(16) 0.0285(5) Uani 1 1 d . . . . .
H26 H 0.090281 0.478625 0.859012 0.034 Uiso 1 1 calc R U . . .
C30 C 0.2910(2) 0.27919(18) 0.82337(16) 0.0279(5) Uani 1 1 d . . . . .
H30 H 0.364639 0.259880 0.793547 0.033 Uiso 1 1 calc R U . . .
C47 C 0.17857(18) 0.45328(18) 0.52979(15) 0.0245(4) Uani 1 1 d . . . . .
H47 H 0.183154 0.398066 0.493801 0.029 Uiso 1 1 calc R U . . .
C46 C 0.11751(18) 0.55342(18) 0.50528(15) 0.0249(4) Uani 1 1 d . . . . .
H46 H 0.080113 0.567166 0.452784 0.030 Uiso 1 1 calc R U . . .
C23 C 0.1542(2) -0.0226(2) 0.07733(17) 0.0327(5) Uani 1 1 d . . . . .
H23A H 0.154469 -0.092169 0.111842 0.049 Uiso 1 1 calc R U . . .
H23B H 0.173326 -0.028775 0.010259 0.049 Uiso 1 1 calc R U . . .
H23C H 0.081141 0.022732 0.089964 0.049 Uiso 1 1 calc R U . . .
C33 C 0.2268(2) 0.6798(2) 0.94820(18) 0.0357(6) Uani 1 1 d . . . . .
H33 H 0.196042 0.682257 1.012194 0.043 Uiso 1 1 calc R U . . .
C12 C 0.4144(2) 0.22453(18) 0.03853(15) 0.0285(5) Uani 1 1 d . . . . .
H12A H 0.407797 0.153631 0.066214 0.043 Uiso 1 1 calc R U . . .
H12B H 0.476007 0.220290 -0.012881 0.043 Uiso 1 1 calc R U . . .
H12C H 0.346636 0.261408 0.014641 0.043 Uiso 1 1 calc R U . . .
C42 C 0.48206(16) 0.44746(15) 0.63451(14) 0.0188(4) Uani 1 1 d . . . . .
H42 H 0.441097 0.474751 0.584777 0.023 Uiso 1 1 calc R U . . .
C21 C 0.00698(19) 0.17758(19) 0.21411(19) 0.0320(5) Uani 1 1 d . . . . .
H21A H 0.023119 0.235585 0.239374 0.048 Uiso 1 1 calc R U . . .
H21B H -0.072442 0.183677 0.223639 0.048 Uiso 1 1 calc R U . . .
H21C H 0.035348 0.180260 0.147156 0.048 Uiso 1 1 calc R U . . .
C38 C 0.49198(18) 0.39913(17) 0.79576(15) 0.0235(4) Uani 1 1 d . . . . .
H38 H 0.457700 0.392967 0.859034 0.028 Uiso 1 1 calc R U . . .
C20 C 0.0237(2) 0.0674(2) 0.36979(17) 0.0338(5) Uani 1 1 d . . . . .
H20A H 0.054669 -0.002329 0.399434 0.051 Uiso 1 1 calc R U . . .
H20B H -0.056491 0.080441 0.382507 0.051 Uiso 1 1 calc R U . . .
H20C H 0.048404 0.120533 0.395032 0.051 Uiso 1 1 calc R U . . .
C39 C 0.60509(18) 0.36773(17) 0.77636(16) 0.0259(4) Uani 1 1 d . . . . .
H39 H 0.646465 0.340212 0.825795 0.031 Uiso 1 1 calc R U . . .
C35 C 0.31102(19) 0.75919(18) 0.80510(18) 0.0297(5) Uani 1 1 d . . . . .
H35 H 0.337518 0.816739 0.769564 0.036 Uiso 1 1 calc R U . . .
C27 C 0.0772(2) 0.3303(2) 0.91239(17) 0.0377(6) Uani 1 1 d . . . . .
H27 H 0.003905 0.348999 0.943034 0.045 Uiso 1 1 calc R U . . .
C29 C 0.2390(2) 0.2002(2) 0.8718(2) 0.0384(6) Uani 1 1 d . . . . .
H29 H 0.276903 0.128888 0.873528 0.046 Uiso 1 1 calc R U . . .
C34 C 0.2652(2) 0.7640(2) 0.8985(2) 0.0362(6) Uani 1 1 d . . . . .
H34 H 0.260583 0.824612 0.927622 0.043 Uiso 1 1 calc R U . . .
C28 C 0.1324(3) 0.2264(2) 0.91692(19) 0.0430(7) Uani 1 1 d . . . . .
H28 H 0.097344 0.173260 0.950829 0.052 Uiso 1 1 calc R U . . .
B1 B 0.29289(18) 0.47954(17) 0.75533(15) 0.0181(4) Uani 1 1 d . . . . .
C49 C 0.0566(2) 0.2692(2) 0.69549(19) 0.0384(6) Uani 1 1 d . . . . .
H49A H 0.110797 0.248601 0.739248 0.046 Uiso 1 1 calc R U . . .
H49B H 0.058350 0.341508 0.666268 0.046 Uiso 1 1 calc R U . . .
H H 0.204(3) 0.191(2) 0.326(2) 0.042(8) Uiso 1 1 d . . . . .

loop_
_atom_site_aniso_label
_atom_site_aniso_U_11
_atom_site_aniso_U_22
_atom_site_aniso_U_33
_atom_site_aniso_U_23
_atom_site_aniso_U_13
_atom_site_aniso_U_12
Ir1 0.01676(4) 0.01461(4) 0.01418(4) -0.00101(2) -0.00201(2) -0.00401(2)
P1 0.0192(2) 0.0162(2) 0.0149(2) -0.00015(17) -0.00358(18) -0.00514(17)
Cl1 0.0200(2) 0.0239(2) 0.0221(2) 0.00007(18) -0.00209(18) -0.00051(17)
P2 0.0192(2) 0.0176(2) 0.0175(2) -0.00383(18) -0.00171(18) -0.00483(17)
Cl2 0.0358(3) 0.0646(5) 0.0558(4) 0.0028(4) -0.0144(3) -0.0260(3)
Cl3 0.0678(6) 0.0743(6) 0.0951(8) -0.0459(6) -0.0133(5) -0.0067(5)
N1 0.0181(8) 0.0180(7) 0.0148(7) -0.0014(6) -0.0027(6) -0.0036(6)
N2 0.0184(8) 0.0189(8) 0.0189(8) -0.0013(6) -0.0003(6) -0.0041(6)
C1 0.0193(9) 0.0182(9) 0.0171(9) -0.0004(7) -0.0016(7) -0.0021(7)
C13 0.0190(9) 0.0185(9) 0.0176(9) 0.0008(7) -0.0011(7) -0.0029(7)
C2 0.0242(10) 0.0224(9) 0.0174(9) -0.0003(7) -0.0049(8) -0.0017(7)
C7 0.0250(10) 0.0171(9) 0.0224(10) -0.0007(7) -0.0050(8) -0.0027(7)
C5 0.0167(9) 0.0210(9) 0.0157(8) -0.0021(7) -0.0008(7) -0.0036(7)
C17 0.0201(9) 0.0184(9) 0.0232(10) -0.0013(7) 0.0003(8) -0.0048(7)
C3 0.0251(10) 0.0246(10) 0.0185(9) -0.0046(8) -0.0069(8) -0.0028(8)
C4 0.0223(10) 0.0192(9) 0.0220(9) -0.0050(7) -0.0049(8) -0.0048(7)
C14 0.0255(10) 0.0220(9) 0.0191(9) 0.0011(7) -0.0018(8) -0.0020(8)
C18 0.0300(11) 0.0172(9) 0.0237(10) -0.0019(7) -0.0027(8) -0.0082(8)
C6 0.0290(11) 0.0212(9) 0.0210(9) 0.0008(7) -0.0085(8) -0.0122(8)
C22 0.0295(11) 0.0214(9) 0.0185(9) -0.0046(7) -0.0025(8) -0.0053(8)
C15 0.0262(11) 0.0207(9) 0.0244(10) 0.0057(8) 0.0000(8) -0.0036(8)
C9 0.0277(11) 0.0387(13) 0.0258(11) -0.0001(9) -0.0098(9) -0.0026(9)
C10 0.0216(10) 0.0213(9) 0.0182(9) 0.0016(7) -0.0009(7) -0.0062(7)
C36 0.0212(10) 0.0248(10) 0.0240(10) -0.0038(8) -0.0062(8) -0.0047(8)
C16 0.0265(10) 0.0172(9) 0.0265(10) 0.0014(8) 0.0002(8) -0.0065(7)
C43 0.0150(8) 0.0210(9) 0.0161(8) -0.0001(7) -0.0007(7) -0.0060(7)
C8 0.0333(12) 0.0249(10) 0.0272(11) -0.0046(9) 0.0003(9) 0.0004(9)
C45 0.0210(10) 0.0255(10) 0.0275(11) 0.0025(8) -0.0061(8) -0.0039(8)
C41 0.0216(10) 0.0218(9) 0.0217(9) -0.0043(8) -0.0004(8) -0.0055(7)
C11 0.0309(11) 0.0282(11) 0.0217(10) 0.0024(8) -0.0011(8) -0.0131(9)
C40 0.0194(10) 0.0230(10) 0.0314(11) -0.0044(8) -0.0035(8) -0.0037(7)
C19 0.0198(10) 0.0310(11) 0.0287(11) -0.0090(9) -0.0023(8) -0.0090(8)
C44 0.0192(9) 0.0230(9) 0.0217(9) -0.0030(7) -0.0018(7) -0.0055(7)
C37 0.0210(9) 0.0159(8) 0.0183(9) -0.0016(7) -0.0040(7) -0.0061(7)
C31 0.0166(9) 0.0249(10) 0.0193(9) -0.0031(7) -0.0041(7) -0.0043(7)
C48 0.0211(9) 0.0216(9) 0.0199(9) -0.0021(7) -0.0026(7) -0.0052(7)
C24 0.0336(12) 0.0287(11) 0.0259(11) -0.0093(9) 0.0027(9) -0.0020(9)
C25 0.0252(10) 0.0268(10) 0.0154(9) 0.0015(7) -0.0059(7) -0.0122(8)
C32 0.0257(11) 0.0389(12) 0.0218(10) -0.0077(9) -0.0004(8) -0.0102(9)
C26 0.0274(11) 0.0371(12) 0.0245(10) -0.0014(9) -0.0031(9) -0.0157(9)
C30 0.0319(12) 0.0266(11) 0.0283(11) 0.0055(9) -0.0128(9) -0.0119(9)
C47 0.0256(10) 0.0293(11) 0.0209(10) -0.0054(8) -0.0035(8) -0.0090(8)
C46 0.0220(10) 0.0355(11) 0.0186(9) 0.0010(8) -0.0061(8) -0.0095(8)
C23 0.0419(14) 0.0350(12) 0.0270(11) -0.0107(10) -0.0068(10) -0.0137(10)
C33 0.0292(12) 0.0531(15) 0.0279(12) -0.0212(11) 0.0013(9) -0.0088(11)
C12 0.0330(12) 0.0301(11) 0.0213(10) -0.0063(8) 0.0031(9) -0.0081(9)
C42 0.0192(9) 0.0193(9) 0.0195(9) -0.0031(7) -0.0040(7) -0.0060(7)
C21 0.0228(11) 0.0321(12) 0.0417(13) -0.0097(10) -0.0079(10) -0.0017(9)
C38 0.0252(10) 0.0259(10) 0.0198(9) -0.0004(8) -0.0048(8) -0.0069(8)
C20 0.0244(11) 0.0461(14) 0.0320(12) -0.0103(11) 0.0059(9) -0.0136(10)
C39 0.0240(10) 0.0266(10) 0.0272(11) 0.0003(8) -0.0100(8) -0.0033(8)
C35 0.0261(11) 0.0259(11) 0.0399(13) -0.0071(9) -0.0104(10) -0.0048(8)
C27 0.0370(13) 0.0587(17) 0.0254(11) 0.0043(11) -0.0037(10) -0.0320(12)
C29 0.0499(16) 0.0314(12) 0.0419(14) 0.0122(11) -0.0250(12) -0.0208(11)
C34 0.0286(12) 0.0377(13) 0.0472(15) -0.0243(11) -0.0087(11) -0.0023(10)
C28 0.0573(17) 0.0536(17) 0.0310(13) 0.0163(12) -0.0193(12) -0.0410(14)
B1 0.0174(10) 0.0206(10) 0.0166(9) -0.0018(8) -0.0022(8) -0.0053(8)
C49 0.0354(13) 0.0475(15) 0.0391(14) -0.0036(12) -0.0118(11) -0.0185(11)

loop_
_atom_type_symbol
_atom_type_description
_atom_type_scat_dispersion_real
_atom_type_scat_dispersion_imag
_atom_type_scat_source
C C 0.0033 0.0016 'International Tables Vol C Tables 4.2.6.8 and 6.1.1.4'
H H 0.0000 0.0000 'International Tables Vol C Tables 4.2.6.8 and 6.1.1.4'
B B 0.0013 0.0007 'International Tables Vol C Tables 4.2.6.8 and 6.1.1.4'
Cl Cl 0.1484 0.1585 'International Tables Vol C Tables 4.2.6.8 and 6.1.1.4'
Ir Ir -1.4442 7.9887 'International Tables Vol C Tables 4.2.6.8 and 6.1.1.4'
N N 0.0061 0.0033 'International Tables Vol C Tables 4.2.6.8 and 6.1.1.4'
P P 0.1023 0.0942 'International Tables Vol C Tables 4.2.6.8 and 6.1.1.4'

loop_
_exptl_crystal_face_index_h
_exptl_crystal_face_index_k
_exptl_crystal_face_index_l
_exptl_crystal_face_perp_dist
17 0 -3 0.0708
0 -17 4 0.0535
-17 -4 4 0.0470
-1 17 -3 0.0707
-2 -2 -21 0.0696
2 1 21 0.1059

loop_
_geom_angle_atom_site_label_1
_geom_angle_atom_site_label_2
_geom_angle_atom_site_label_3
_geom_angle
_geom_angle_site_symmetry_1
_geom_angle_site_symmetry_3
_geom_angle_publ_flag
P1 Ir1 Cl1 92.601(17) . . ?
P1 Ir1 H 82.4(13) . . ?
Cl1 Ir1 H 174.9(13) . . ?
P2 Ir1 P1 113.675(18) . . ?
P2 Ir1 Cl1 98.180(18) . . ?
P2 Ir1 H 83.0(13) . . ?
N1 Ir1 P1 84.50(5) . . ?
N1 Ir1 Cl1 86.89(5) . . ?
N1 Ir1 P2 160.70(5) . . ?
N1 Ir1 N2 79.07(7) . . ?
N1 Ir1 H 93.6(13) . . ?
N2 Ir1 P1 163.58(5) . . ?
N2 Ir1 Cl1 86.32(5) . . ?
N2 Ir1 P2 82.67(5) . . ?
N2 Ir1 H 98.8(13) . . ?
C7 P1 Ir1 122.89(7) . . ?
C7 P1 C6 102.30(10) . . ?
C6 P1 Ir1 100.45(7) . . ?
C10 P1 Ir1 118.54(7) . . ?
C10 P1 C7 106.88(9) . . ?
C10 P1 C6 101.74(10) . . ?
C18 P2 Ir1 99.02(7) . . ?
C22 P2 Ir1 125.58(7) . . ?
C22 P2 C18 105.46(10) . . ?
C22 P2 C19 104.71(10) . . ?
C19 P2 Ir1 117.08(7) . . ?
C19 P2 C18 101.39(10) . . ?
C1 N1 Ir1 115.43(13) . . ?
C5 N1 Ir1 123.45(13) . . ?
C5 N1 C1 121.12(17) . . ?
C13 N2 Ir1 115.59(13) . . ?
C17 N2 Ir1 123.13(14) . . ?
C17 N2 C13 121.27(18) . . ?
N1 C1 C13 115.04(17) . . ?
N1 C1 C2 120.92(18) . . ?
C2 C1 C13 124.02(18) . . ?
N2 C13 C1 114.52(17) . . ?
N2 C13 C14 120.61(19) . . ?
C14 C13 C1 124.86(19) . . ?
C1 C2 H2 120.7 . . ?
C1 C2 C3 118.60(19) . . ?
C3 C2 H2 120.7 . . ?
P1 C7 H7 107.0 . . ?
C9 C7 P1 111.75(15) . . ?
C9 C7 H7 107.0 . . ?
C9 C7 C8 111.78(19) . . ?
C8 C7 P1 111.95(15) . . ?
C8 C7 H7 107.0 . . ?
N1 C5 C4 119.88(18) . . ?
N1 C5 C6 117.51(17) . . ?
C4 C5 C6 122.61(18) . . ?
N2 C17 C18 115.61(18) . . ?
N2 C17 C16 119.8(2) . . ?
C16 C17 C18 124.58(19) . . ?
C2 C3 H3 120.1 . . ?
C2 C3 C4 119.89(19) . . ?
C4 C3 H3 120.1 . . ?
C5 C4 H4 120.2 . . ?
C3 C4 C5 119.57(19) . . ?
C3 C4 H4 120.2 . . ?
C13 C14 H14 120.8 . . ?
C13 C14 C15 118.5(2) . . ?
C15 C14 H14 120.8 . . ?
P2 C18 H18A 109.5 . . ?
P2 C18 H18B 109.5 . . ?
C17 C18 P2 110.76(14) . . ?
C17 C18 H18A 109.5 . . ?
C17 C18 H18B 109.5 . . ?
H18A C18 H18B 108.1 . . ?
P1 C6 H6A 108.8 . . ?
P1 C6 H6B 108.8 . . ?
C5 C6 P1 113.99(14) . . ?
C5 C6 H6A 108.8 . . ?
C5 C6 H6B 108.8 . . ?
H6A C6 H6B 107.6 . . ?
P2 C22 H22 106.6 . . ?
C24 C22 P2 111.55(15) . . ?
C24 C22 H22 106.6 . . ?
C24 C22 C23 110.01(18) . . ?
C23 C22 P2 115.02(16) . . ?
C23 C22 H22 106.6 . . ?
C14 C15 H15 119.9 . . ?
C16 C15 C14 120.1(2) . . ?
C16 C15 H15 119.9 . . ?
C7 C9 H9A 109.5 . . ?
C7 C9 H9B 109.5 . . ?
C7 C9 H9C 109.5 . . ?
H9A C9 H9B 109.5 . . ?
H9A C9 H9C 109.5 . . ?
H9B C9 H9C 109.5 . . ?
P1 C10 H10 105.5 . . ?
C11 C10 P1 113.16(15) . . ?
C11 C10 H10 105.5 . . ?
C12 C10 P1 114.07(15) . . ?
C12 C10 H10 105.5 . . ?
C12 C10 C11 112.06(17) . . ?
C31 C36 H36 118.2 . . ?
C35 C36 H36 118.2 . . ?
C35 C36 C31 123.6(2) . . ?
C17 C16 H16 120.2 . . ?
C15 C16 C17 119.5(2) . . ?
C15 C16 H16 120.2 . . ?
C44 C43 C48 114.97(18) . . ?
C44 C43 B1 126.07(17) . . ?
C48 C43 B1 118.88(17) . . ?
C7 C8 H8A 109.5 . . ?
C7 C8 H8B 109.5 . . ?
C7 C8 H8C 109.5 . . ?
H8A C8 H8B 109.5 . . ?
H8A C8 H8C 109.5 . . ?
H8B C8 H8C 109.5 . . ?
C44 C45 H45 119.8 . . ?
C46 C45 H45 119.8 . . ?
C46 C45 C44 120.4(2) . . ?
C40 C41 H41 120.0 . . ?
C40 C41 C42 119.99(19) . . ?
C42 C41 H41 120.0 . . ?
C10 C11 H11A 109.5 . . ?
C10 C11 H11B 109.5 . . ?
C10 C11 H11C 109.5 . . ?
H11A C11 H11B 109.5 . . ?
H11A C11 H11C 109.5 . . ?
H11B C11 H11C 109.5 . . ?
C41 C40 H40 120.5 . . ?
C41 C40 C39 118.9(2) . . ?
C39 C40 H40 120.5 . . ?
P2 C19 H19 106.8 . . ?
C21 C19 P2 111.90(16) . . ?
C21 C19 H19 106.8 . . ?
C20 C19 P2 112.83(16) . . ?
C20 C19 H19 106.8 . . ?
C20 C19 C21 111.3(2) . . ?
C43 C44 H44 118.6 . . ?
C45 C44 C43 122.75(19) . . ?
C45 C44 H44 118.6 . . ?
C42 C37 C38 115.27(19) . . ?
C42 C37 B1 124.94(17) . . ?
C38 C37 B1 119.70(17) . . ?
C36 C31 B1 118.44(18) . . ?
C32 C31 C36 114.75(19) . . ?
C32 C31 B1 126.76(19) . . ?
C43 C48 H48 118.4 . . ?
C47 C48 C43 123.23(19) . . ?
C47 C48 H48 118.4 . . ?
C22 C24 H24A 109.5 . . ?
C22 C24 H24B 109.5 . . ?
C22 C24 H24C 109.5 . . ?
H24A C24 H24B 109.5 . . ?
H24A C24 H24C 109.5 . . ?
H24B C24 H24C 109.5 . . ?
C26 C25 B1 120.18(19) . . ?
C30 C25 C26 115.5(2) . . ?
C30 C25 B1 124.11(19) . . ?
C31 C32 H32 118.8 . . ?
C31 C32 C33 122.5(2) . . ?
C33 C32 H32 118.8 . . ?
C25 C26 H26 118.6 . . ?
C27 C26 C25 122.9(2) . . ?
C27 C26 H26 118.6 . . ?
C25 C30 H30 118.8 . . ?
C25 C30 C29 122.4(2) . . ?
C29 C30 H30 118.8 . . ?
C48 C47 H47 120.0 . . ?
C48 C47 C46 119.9(2) . . ?
C46 C47 H47 120.0 . . ?
C45 C46 C47 118.69(19) . . ?
C45 C46 H46 120.7 . . ?
C47 C46 H46 120.7 . . ?
C22 C23 H23A 109.5 . . ?
C22 C23 H23B 109.5 . . ?
C22 C23 H23C 109.5 . . ?
H23A C23 H23B 109.5 . . ?
H23A C23 H23C 109.5 . . ?
H23B C23 H23C 109.5 . . ?
C32 C33 H33 119.7 . . ?
C34 C33 C32 120.7(2) . . ?
C34 C33 H33 119.7 . . ?
C10 C12 H12A 109.5 . . ?
C10 C12 H12B 109.5 . . ?
C10 C12 H12C 109.5 . . ?
H12A C12 H12B 109.5 . . ?
H12A C12 H12C 109.5 . . ?
H12B C12 H12C 109.5 . . ?
C41 C42 C37 122.86(19) . . ?
C41 C42 H42 118.6 . . ?
C37 C42 H42 118.6 . . ?
C19 C21 H21A 109.5 . . ?
C19 C21 H21B 109.5 . . ?
C19 C21 H21C 109.5 . . ?
H21A C21 H21B 109.5 . . ?
H21A C21 H21C 109.5 . . ?
H21B C21 H21C 109.5 . . ?
C37 C38 H38 118.5 . . ?
C39 C38 C37 122.9(2) . . ?
C39 C38 H38 118.5 . . ?
C19 C20 H20A 109.5 . . ?
C19 C20 H20B 109.5 . . ?
C19 C20 H20C 109.5 . . ?
H20A C20 H20B 109.5 . . ?
H20A C20 H20C 109.5 . . ?
H20B C20 H20C 109.5 . . ?
C40 C39 H39 120.0 . . ?
C38 C39 C40 120.0(2) . . ?
C38 C39 H39 120.0 . . ?
C36 C35 H35 120.3 . . ?
C34 C35 C36 119.3(2) . . ?
C34 C35 H35 120.3 . . ?
C26 C27 H27 120.2 . . ?
C28 C27 C26 119.7(3) . . ?
C28 C27 H27 120.2 . . ?
C30 C29 H29 120.0 . . ?
C28 C29 C30 119.9(3) . . ?
C28 C29 H29 120.0 . . ?
C33 C34 C35 119.2(2) . . ?
C33 C34 H34 120.4 . . ?
C35 C34 H34 120.4 . . ?
C27 C28 H28 120.2 . . ?
C29 C28 C27 119.5(2) . . ?
C29 C28 H28 120.2 . . ?
C37 B1 C43 111.59(16) . . ?
C37 B1 C31 105.12(16) . . ?
C31 B1 C43 110.74(16) . . ?
C25 B1 C43 104.82(16) . . ?
C25 B1 C37 111.35(16) . . ?
C25 B1 C31 113.38(16) . . ?
Cl2 C49 Cl3 111.59(15) . . ?
Cl2 C49 H49A 109.3 . . ?
Cl2 C49 H49B 109.3 . . ?
Cl3 C49 H49A 109.3 . . ?
Cl3 C49 H49B 109.3 . . ?
H49A C49 H49B 108.0 . . ?

loop_
_geom_bond_atom_site_label_1
_geom_bond_atom_site_label_2
_geom_bond_distance
_geom_bond_site_symmetry_2
_geom_bond_publ_flag
Ir1 P1 2.2822(5) . ?
Ir1 Cl1 2.4990(5) . ?
Ir1 P2 2.2771(5) . ?
Ir1 N1 2.0566(16) . ?
Ir1 N2 2.0633(17) . ?
Ir1 H 1.33(3) . ?
P1 C7 1.843(2) . ?
P1 C6 1.859(2) . ?
P1 C10 1.842(2) . ?
P2 C18 1.852(2) . ?
P2 C22 1.846(2) . ?
P2 C19 1.847(2) . ?
Cl2 C49 1.757(3) . ?
Cl3 C49 1.758(3) . ?
N1 C1 1.362(2) . ?
N1 C5 1.344(2) . ?
N2 C13 1.357(3) . ?
N2 C17 1.346(3) . ?
C1 C13 1.482(3) . ?
C1 C2 1.384(3) . ?
C13 C14 1.385(3) . ?
C2 H2 0.9500 . ?
C2 C3 1.386(3) . ?
C7 H7 1.0000 . ?
C7 C9 1.526(3) . ?
C7 C8 1.527(3) . ?
C5 C4 1.391(3) . ?
C5 C6 1.501(3) . ?
C17 C18 1.505(3) . ?
C17 C16 1.390(3) . ?
C3 H3 0.9500 . ?
C3 C4 1.391(3) . ?
C4 H4 0.9500 . ?
C14 H14 0.9500 . ?
C14 C15 1.391(3) . ?
C18 H18A 0.9900 . ?
C18 H18B 0.9900 . ?
C6 H6A 0.9900 . ?
C6 H6B 0.9900 . ?
C22 H22 1.0000 . ?
C22 C24 1.533(3) . ?
C22 C23 1.536(3) . ?
C15 H15 0.9500 . ?
C15 C16 1.380(3) . ?
C9 H9A 0.9800 . ?
C9 H9B 0.9800 . ?
C9 H9C 0.9800 . ?
C10 H10 1.0000 . ?
C10 C11 1.537(3) . ?
C10 C12 1.520(3) . ?
C36 H36 0.9500 . ?
C36 C31 1.410(3) . ?
C36 C35 1.392(3) . ?
C16 H16 0.9500 . ?
C43 C44 1.402(3) . ?
C43 C48 1.406(3) . ?
C43 B1 1.647(3) . ?
C8 H8A 0.9800 . ?
C8 H8B 0.9800 . ?
C8 H8C 0.9800 . ?
C45 H45 0.9500 . ?
C45 C44 1.396(3) . ?
C45 C46 1.384(3) . ?
C41 H41 0.9500 . ?
C41 C40 1.385(3) . ?
C41 C42 1.399(3) . ?
C11 H11A 0.9800 . ?
C11 H11B 0.9800 . ?
C11 H11C 0.9800 . ?
C40 H40 0.9500 . ?
C40 C39 1.397(3) . ?
C19 H19 1.0000 . ?
C19 C21 1.534(3) . ?
C19 C20 1.527(3) . ?
C44 H44 0.9500 . ?
C37 C42 1.399(3) . ?
C37 C38 1.408(3) . ?
C37 B1 1.641(3) . ?
C31 C32 1.399(3) . ?
C31 B1 1.647(3) . ?
C48 H48 0.9500 . ?
C48 C47 1.388(3) . ?
C24 H24A 0.9800 . ?
C24 H24B 0.9800 . ?
C24 H24C 0.9800 . ?
C25 C26 1.401(3) . ?
C25 C30 1.400(3) . ?
C25 B1 1.641(3) . ?
C32 H32 0.9500 . ?
C32 C33 1.400(3) . ?
C26 H26 0.9500 . ?
C26 C27 1.399(3) . ?
C30 H30 0.9500 . ?
C30 C29 1.403(3) . ?
C47 H47 0.9500 . ?
C47 C46 1.396(3) . ?
C46 H46 0.9500 . ?
C23 H23A 0.9800 . ?
C23 H23B 0.9800 . ?
C23 H23C 0.9800 . ?
C33 H33 0.9500 . ?
C33 C34 1.376(4) . ?
C12 H12A 0.9800 . ?
C12 H12B 0.9800 . ?
C12 H12C 0.9800 . ?
C42 H42 0.9500 . ?
C21 H21A 0.9800 . ?
C21 H21B 0.9800 . ?
C21 H21C 0.9800 . ?
C38 H38 0.9500 . ?
C38 C39 1.387(3) . ?
C20 H20A 0.9800 . ?
C20 H20B 0.9800 . ?
C20 H20C 0.9800 . ?
C39 H39 0.9500 . ?
C35 H35 0.9500 . ?
C35 C34 1.391(4) . ?
C27 H27 0.9500 . ?
C27 C28 1.383(4) . ?
C29 H29 0.9500 . ?
C29 C28 1.382(4) . ?
C34 H34 0.9500 . ?
C28 H28 0.9500 . ?
C49 H49A 0.9900 . ?
C49 H49B 0.9900 . ?

loop_
_geom_torsion_atom_site_label_1
_geom_torsion_atom_site_label_2
_geom_torsion_atom_site_label_3
_geom_torsion_atom_site_label_4
_geom_torsion
_geom_torsion_site_symmetry_1
_geom_torsion_site_symmetry_2
_geom_torsion_site_symmetry_3
_geom_torsion_site_symmetry_4
_geom_torsion_publ_flag
Ir1 P1 C7 C9 -80.39(17) . . . . ?
Ir1 P1 C7 C8 45.88(18) . . . . ?
Ir1 P1 C6 C5 -2.61(16) . . . . ?
Ir1 P1 C10 C11 -171.01(12) . . . . ?
Ir1 P1 C10 C12 59.31(17) . . . . ?
Ir1 P2 C18 C17 30.52(15) . . . . ?
Ir1 P2 C22 C24 62.34(18) . . . . ?
Ir1 P2 C22 C23 -171.48(13) . . . . ?
Ir1 P2 C19 C21 77.32(17) . . . . ?
Ir1 P2 C19 C20 -49.11(19) . . . . ?
Ir1 N1 C1 C13 1.1(2) . . . . ?
Ir1 N1 C1 C2 -179.91(15) . . . . ?
Ir1 N1 C5 C4 -179.11(14) . . . . ?
Ir1 N1 C5 C6 1.5(2) . . . . ?
Ir1 N2 C13 C1 -6.3(2) . . . . ?
Ir1 N2 C13 C14 174.42(15) . . . . ?
Ir1 N2 C17 C18 7.2(2) . . . . ?
Ir1 N2 C17 C16 -174.39(15) . . . . ?
N1 C1 C13 N2 3.4(3) . . . . ?
N1 C1 C13 C14 -177.31(19) . . . . ?
N1 C1 C2 C3 -0.8(3) . . . . ?
N1 C5 C4 C3 -1.3(3) . . . . ?
N1 C5 C6 P1 1.1(2) . . . . ?
N2 C13 C14 C15 1.3(3) . . . . ?
N2 C17 C18 P2 -26.7(2) . . . . ?
N2 C17 C16 C15 -1.4(3) . . . . ?
C1 N1 C5 C4 1.4(3) . . . . ?
C1 N1 C5 C6 -178.01(17) . . . . ?
C1 C13 C14 C15 -177.95(19) . . . . ?
C1 C2 C3 C4 0.8(3) . . . . ?
C13 N2 C17 C18 -173.07(18) . . . . ?
C13 N2 C17 C16 5.3(3) . . . . ?
C13 C1 C2 C3 178.14(19) . . . . ?
C13 C14 C15 C16 2.5(3) . . . . ?
C2 C1 C13 N2 -175.55(18) . . . . ?
C2 C1 C13 C14 3.7(3) . . . . ?
C2 C3 C4 C5 0.1(3) . . . . ?
C7 P1 C6 C5 124.65(16) . . . . ?
C7 P1 C10 C11 44.79(18) . . . . ?
C7 P1 C10 C12 -84.89(17) . . . . ?
C5 N1 C1 C13 -179.36(17) . . . . ?
C5 N1 C1 C2 -0.4(3) . . . . ?
C17 N2 C13 C1 174.03(17) . . . . ?
C17 N2 C13 C14 -5.3(3) . . . . ?
C4 C5 C6 P1 -178.27(16) . . . . ?
C14 C15 C16 C17 -2.5(3) . . . . ?
C18 P2 C22 C24 -51.11(18) . . . . ?
C18 P2 C22 C23 75.08(18) . . . . ?
C18 P2 C19 C21 -176.26(16) . . . . ?
C18 P2 C19 C20 57.31(18) . . . . ?
C18 C17 C16 C15 176.8(2) . . . . ?
C6 P1 C7 C9 168.38(16) . . . . ?
C6 P1 C7 C8 -65.35(18) . . . . ?
C6 P1 C10 C11 -62.10(17) . . . . ?
C6 P1 C10 C12 168.22(16) . . . . ?
C6 C5 C4 C3 178.10(19) . . . . ?
C22 P2 C18 C17 161.44(15) . . . . ?
C22 P2 C19 C21 -66.75(17) . . . . ?
C22 P2 C19 C20 166.82(17) . . . . ?
C10 P1 C7 C9 61.88(18) . . . . ?
C10 P1 C7 C8 -171.85(16) . . . . ?
C10 P1 C6 C5 -124.93(16) . . . . ?
C36 C31 C32 C33 0.4(3) . . . . ?
C36 C31 B1 C43 -60.2(2) . . . . ?
C36 C31 B1 C37 60.4(2) . . . . ?
C36 C31 B1 C25 -177.72(18) . . . . ?
C36 C35 C34 C33 -0.5(4) . . . . ?
C16 C17 C18 P2 154.99(18) . . . . ?
C43 C48 C47 C46 -0.4(3) . . . . ?
C41 C40 C39 C38 -0.1(3) . . . . ?
C40 C41 C42 C37 0.0(3) . . . . ?
C19 P2 C18 C17 -89.63(16) . . . . ?
C19 P2 C22 C24 -157.63(16) . . . . ?
C19 P2 C22 C23 -31.44(19) . . . . ?
C44 C43 C48 C47 0.4(3) . . . . ?
C44 C43 B1 C37 -119.1(2) . . . . ?
C44 C43 B1 C31 -2.4(3) . . . . ?
C44 C43 B1 C25 120.2(2) . . . . ?
C44 C45 C46 C47 0.0(3) . . . . ?
C37 C38 C39 C40 0.5(3) . . . . ?
C31 C36 C35 C34 1.6(3) . . . . ?
C31 C32 C33 C34 0.6(4) . . . . ?
C48 C43 C44 C45 -0.3(3) . . . . ?
C48 C43 B1 C37 64.3(2) . . . . ?
C48 C43 B1 C31 -178.95(17) . . . . ?
C48 C43 B1 C25 -56.3(2) . . . . ?
C48 C47 C46 C45 0.1(3) . . . . ?
C25 C26 C27 C28 -1.3(4) . . . . ?
C25 C30 C29 C28 -0.9(4) . . . . ?
C32 C31 B1 C43 122.8(2) . . . . ?
C32 C31 B1 C37 -116.6(2) . . . . ?
C32 C31 B1 C25 5.3(3) . . . . ?
C32 C33 C34 C35 -0.6(4) . . . . ?
C26 C25 C30 C29 -0.4(3) . . . . ?
C26 C25 B1 C43 -69.9(2) . . . . ?
C26 C25 B1 C37 169.33(18) . . . . ?
C26 C25 B1 C31 51.0(3) . . . . ?
C26 C27 C28 C29 -0.2(4) . . . . ?
C30 C25 C26 C27 1.6(3) . . . . ?
C30 C25 B1 C43 104.8(2) . . . . ?
C30 C25 B1 C37 -16.0(3) . . . . ?
C30 C25 B1 C31 -134.3(2) . . . . ?
C30 C29 C28 C27 1.3(4) . . . . ?
C46 C45 C44 C43 0.0(3) . . . . ?
C42 C41 C40 C39 -0.2(3) . . . . ?
C42 C37 C38 C39 -0.6(3) . . . . ?
C42 C37 B1 C43 9.4(3) . . . . ?
C42 C37 B1 C31 -110.7(2) . . . . ?
C42 C37 B1 C25 126.2(2) . . . . ?
C38 C37 C42 C41 0.3(3) . . . . ?
C38 C37 B1 C43 -174.05(17) . . . . ?
C38 C37 B1 C31 65.9(2) . . . . ?
C38 C37 B1 C25 -57.3(2) . . . . ?
C35 C36 C31 C32 -1.6(3) . . . . ?
C35 C36 C31 B1 -178.91(19) . . . . ?
B1 C43 C44 C45 -176.92(19) . . . . ?
B1 C43 C48 C47 177.35(19) . . . . ?
B1 C37 C42 C41 177.01(18) . . . . ?
B1 C37 C38 C39 -177.49(19) . . . . ?
B1 C31 C32 C33 177.5(2) . . . . ?
B1 C25 C26 C27 176.7(2) . . . . ?
B1 C25 C30 C29 -175.4(2) . . . . ?

loop_
_exptl_oxdiff_crystal_face_indexfrac_h
_exptl_oxdiff_crystal_face_indexfrac_k
_exptl_oxdiff_crystal_face_indexfrac_l
_exptl_oxdiff_crystal_face_x
_exptl_oxdiff_crystal_face_y
_exptl_oxdiff_crystal_face_z
16.6540 -0.4357 -2.5476 0.7707 -0.2805 0.5722
0.1556 -17.3201 3.5291 0.6645 -0.2418 -0.7071
-16.7852 -4.3864 3.5577 -0.5936 0.2160 -0.7752
-1.0669 17.1523 -3.3503 -0.6994 0.2545 0.6679
-2.1011 -1.7148 -20.6017 0.3251 0.8933 0.3104
1.8082 1.3714 20.5586 -0.3227 -0.8866 -0.3315
